data_7213742
loop_
_publ_author_name
'Aman, Farhana'
'Asiri, Abdullah M.'
'Siddiqui, Waseeq A.'
'Arshad, Muhammad Nadeem'
'Ashraf, Adnan'
'Zakharov, Nikita S.'
'Blatov, Vladislav A.'

_publ_section_title
;
 Multilevel topological description of molecular packings in
 1,2-benzothiazines
;
_journal_issue 10
_journal_name_full CrystEngComm
_journal_page_first 1963
_journal_paper_doi 10.1039/c3ce42218f
_journal_volume 16
_journal_year 2014
_chemical_formula_moiety 'C16 H15 N3 O3 S'
_chemical_formula_sum 'C16 H15 N3 O3 S'
_chemical_formula_weight 329.37
_chemical_name_common
;
<i>N</i>-(1,1-Dioxo-2,3-dihydro-1<i>H</i>-1\l^6^-benzo[<i>e</i>][1,2]
thiazin-4-ylidene)-<i>N</i>'-(3-methoxy-benzylidene)-hydrazine
;
_chemical_name_systematic
; 
<i>N</i>-(1,1-Dioxo-2,3-dihydro-1<i>H</i>-1\l^6^-benzo[<i>e</i>][1,2]
thiazin-4-ylidene)-<i>N</i>'-(3-methoxy-benzylidene)-hydrazine
;
_space_group_IT_number 2
_symmetry_cell_setting triclinic
_symmetry_space_group_name_Hall '-P 1'
_symmetry_space_group_name_H-M 'P -1'
_atom_sites_solution_hydrogens geom
_atom_sites_solution_primary direct
_atom_sites_solution_secondary difmap
_audit_creation_method SHELXL-97
_cell_angle_alpha 95.383(4)
_cell_angle_beta 107.003(4)
_cell_angle_gamma 112.475(5)
_cell_formula_units_Z 2
_cell_length_a 8.2437(4)
_cell_length_b 9.5959(5)
_cell_length_c 11.1377(6)
_cell_measurement_reflns_used 4254
_cell_measurement_temperature 296(2)
_cell_measurement_theta_max 76.3547
_cell_measurement_theta_min 4.2646
_cell_volume 757.18(8)
_computing_cell_refinement 'CrysAlis PRO (Agilent, 2012)'
_computing_data_collection 'CrysAlis PRO (Agilent, 2012)'
_computing_data_reduction 'CrysAlis PRO (Agilent, 2012)'
_computing_structure_refinement 'SHELXL-97 (Sheldrick, 1997)'
_computing_structure_solution 'SHELXS-97 (Sheldrick, 1990)'
_diffrn_ambient_temperature 296(2)
_diffrn_measured_fraction_theta_full 0.988
_diffrn_measured_fraction_theta_max 0.988
_diffrn_measurement_device_type 'SuperNova, Dual, Cu at zero, Atlas, CCD'
_diffrn_measurement_method '\w scans'
_diffrn_radiation_monochromator graphite
_diffrn_radiation_source 'fine-focus sealed tube'
_diffrn_radiation_type CuK\a
_diffrn_radiation_wavelength 1.54184
_diffrn_reflns_av_R_equivalents 0.0178
_diffrn_reflns_av_sigmaI/netI 0.0186
_diffrn_reflns_limit_h_max 5
_diffrn_reflns_limit_h_min -10
_diffrn_reflns_limit_k_max 12
_diffrn_reflns_limit_k_min -11
_diffrn_reflns_limit_l_max 13
_diffrn_reflns_limit_l_min -13
_diffrn_reflns_number 6708
_diffrn_reflns_theta_full 76.55
_diffrn_reflns_theta_max 76.55
_diffrn_reflns_theta_min 4.27
_diffrn_standards_number 0
_exptl_absorpt_coefficient_mu 2.073
_exptl_absorpt_correction_T_max 1.00000
_exptl_absorpt_correction_T_min 0.67314
_exptl_absorpt_correction_type multi-scan
_exptl_absorpt_process_details
; 
CrysAlisPro, Agilent Technologies,
Version 1.171.36.20 (release 27-06-2012 CrysAlis171 .NET)
(compiled Jul 11 2012,15:38:31)
Empirical absorption correction using spherical harmonics,
 implemented in SCALE3 ABSPACK scaling algorithm.
;
_exptl_crystal_colour yellow
_exptl_crystal_density_diffrn 1.445
_exptl_crystal_density_method 'not measured'
_exptl_crystal_description rod
_exptl_crystal_F_000 344
_exptl_crystal_size_max 0.37
_exptl_crystal_size_mid 0.19
_exptl_crystal_size_min 0.11
_refine_diff_density_max 0.185
_refine_diff_density_min -0.378
_refine_diff_density_rms 0.042
_refine_ls_extinction_method none
_refine_ls_goodness_of_fit_ref 0.962
_refine_ls_hydrogen_treatment mixed
_refine_ls_matrix_type full
_refine_ls_number_parameters 212
_refine_ls_number_reflns 3154
_refine_ls_number_restraints 0
_refine_ls_restrained_S_all 0.962
_refine_ls_R_factor_all 0.0373
_refine_ls_R_factor_gt 0.0348
_refine_ls_shift/su_max 0.000
_refine_ls_shift/su_mean 0.000
_refine_ls_structure_factor_coef Fsqd
_refine_ls_weighting_details 'calc w=1/[\s^2^(Fo^2^)+(0.0681P)^2^+0.1363P] where P=(Fo^2^+2Fc^2^)/3'
_refine_ls_weighting_scheme calc
_refine_ls_wR_factor_gt 0.0991
_refine_ls_wR_factor_ref 0.1024
_reflns_number_gt 2900
_reflns_number_total 3154
_reflns_threshold_expression >2sigma(I)
_cod_data_source_file c3ce42218f.txt
_cod_data_source_block c:\nadeem
_cod_original_cell_volume 757.18(7)
_cod_database_code 7213742

loop_
_symmetry_equiv_pos_as_xyz
'x, y, z'
'-x, -y, -z'

loop_
_atom_site_label
_atom_site_type_symbol
_atom_site_fract_x
_atom_site_fract_y
_atom_site_fract_z
_atom_site_U_iso_or_equiv
_atom_site_adp_type
_atom_site_occupancy
_atom_site_symmetry_multiplicity
_atom_site_calc_flag
_atom_site_refinement_flags
S1 S 0.32265(4) 0.61228(4) 0.32907(3) 0.04143(12) Uani 1 1 d .
O1 O 0.41080(15) 0.77725(13) 0.34890(12) 0.0572(3) Uani 1 1 d .
O2 O 0.38704(16) 0.52146(15) 0.26361(12) 0.0573(3) Uani 1 1 d .
O3 O 0.27840(17) -0.00570(17) 0.89606(12) 0.0670(4) Uani 1 1 d .
N3 N -0.03916(16) 0.20651(13) 0.53402(11) 0.0405(3) Uani 1 1 d .
N2 N -0.11288(15) 0.26522(13) 0.43131(11) 0.0388(2) Uani 1 1 d .
N1 N 0.33797(15) 0.57374(14) 0.46953(11) 0.0421(3) Uani 1 1 d .
C9 C 0.22286(18) 0.41132(16) 0.46516(14) 0.0411(3) Uani 1 1 d .
H9A H 0.2459 0.3969 0.5526 0.049 Uiso 1 1 calc R
H9B H 0.2607 0.3448 0.4201 0.049 Uiso 1 1 calc R
C2 C 0.07797(18) 0.54415(15) 0.24882(12) 0.0376(3) Uani 1 1 d .
C7 C -0.04813(17) 0.43145(15) 0.29000(12) 0.0358(3) Uani 1 1 d .
C8 C 0.01455(17) 0.36298(14) 0.39834(12) 0.0343(3) Uani 1 1 d .
C11 C -0.12128(19) 0.02337(15) 0.66161(13) 0.0393(3) Uani 1 1 d .
C10 C -0.16667(19) 0.09682(15) 0.55564(13) 0.0401(3) Uani 1 1 d .
H10 H -0.2915 0.0628 0.5027 0.048 Uiso 1 1 calc R
C3 C 0.0170(2) 0.60771(19) 0.14801(15) 0.0495(3) Uani 1 1 d .
H3 H 0.1037 0.6823 0.1229 0.059 Uiso 1 1 calc R
C16 C -0.2646(2) -0.06979(17) 0.69976(15) 0.0481(3) Uani 1 1 d .
H16 H -0.3879 -0.0861 0.6571 0.058 Uiso 1 1 calc R
C12 C 0.0645(2) 0.04859(16) 0.72625(13) 0.0422(3) Uani 1 1 d .
H12 H 0.1608 0.1119 0.7016 0.051 Uiso 1 1 calc R
C6 C -0.2402(2) 0.38456(19) 0.22332(15) 0.0494(3) Uani 1 1 d .
H6 H -0.3282 0.3089 0.2467 0.059 Uiso 1 1 calc R
C13 C 0.1033(2) -0.02136(18) 0.82681(14) 0.0462(3) Uani 1 1 d .
C14 C -0.0406(2) -0.11543(19) 0.86457(16) 0.0540(4) Uani 1 1 d .
H14 H -0.0139 -0.1628 0.9321 0.065 Uiso 1 1 calc R
C5 C -0.3007(2) 0.4487(2) 0.12364(17) 0.0600(4) Uani 1 1 d .
H5 H -0.4288 0.4169 0.0818 0.072 Uiso 1 1 calc R
C15 C -0.2229(2) -0.13804(19) 0.80140(17) 0.0556(4) Uani 1 1 d .
H15 H -0.3185 -0.1997 0.8274 0.067 Uiso 1 1 calc R
C4 C -0.1737(2) 0.5597(2) 0.08480(16) 0.0589(4) Uani 1 1 d .
H4 H -0.2160 0.6017 0.0170 0.071 Uiso 1 1 calc R
C17 C 0.4265(3) 0.0772(3) 0.8535(2) 0.0706(5) Uani 1 1 d .
H17A H 0.3974 0.0281 0.7659 0.106 Uiso 1 1 calc R
H17B H 0.5413 0.0776 0.9077 0.106 Uiso 1 1 calc R
H17C H 0.4411 0.1819 0.8582 0.106 Uiso 1 1 calc R
H1 H 0.309(3) 0.636(3) 0.513(2) 0.085 Uiso 1 1 d .

loop_
_atom_site_aniso_label
_atom_site_aniso_U_11
_atom_site_aniso_U_22
_atom_site_aniso_U_33
_atom_site_aniso_U_23
_atom_site_aniso_U_13
_atom_site_aniso_U_12
S1 0.03287(18) 0.0474(2) 0.0480(2) 0.01874(14) 0.01817(14) 0.01672(14)
O1 0.0460(6) 0.0491(6) 0.0718(7) 0.0241(5) 0.0225(5) 0.0123(5)
O2 0.0519(6) 0.0738(7) 0.0640(7) 0.0223(6) 0.0325(5) 0.0349(6)
O3 0.0558(7) 0.0998(10) 0.0590(7) 0.0480(7) 0.0217(5) 0.0395(7)
N3 0.0384(6) 0.0434(6) 0.0409(6) 0.0178(5) 0.0122(5) 0.0186(5)
N2 0.0349(5) 0.0414(6) 0.0393(6) 0.0160(4) 0.0105(4) 0.0161(4)
N1 0.0301(5) 0.0486(6) 0.0439(6) 0.0148(5) 0.0106(4) 0.0141(5)
C9 0.0309(6) 0.0495(7) 0.0465(7) 0.0212(6) 0.0122(5) 0.0199(5)
C2 0.0368(6) 0.0424(6) 0.0375(6) 0.0134(5) 0.0140(5) 0.0194(5)
C7 0.0335(6) 0.0403(6) 0.0350(6) 0.0117(5) 0.0106(5) 0.0178(5)
C8 0.0316(6) 0.0367(6) 0.0355(6) 0.0101(5) 0.0108(5) 0.0161(5)
C11 0.0442(7) 0.0350(6) 0.0403(7) 0.0118(5) 0.0161(5) 0.0173(5)
C10 0.0380(6) 0.0392(6) 0.0422(7) 0.0129(5) 0.0129(5) 0.0161(5)
C3 0.0506(8) 0.0572(8) 0.0472(8) 0.0264(7) 0.0197(6) 0.0250(7)
C16 0.0438(7) 0.0426(7) 0.0556(8) 0.0166(6) 0.0183(6) 0.0147(6)
C12 0.0453(7) 0.0442(7) 0.0423(7) 0.0180(6) 0.0191(6) 0.0202(6)
C6 0.0342(7) 0.0595(9) 0.0494(8) 0.0225(7) 0.0093(6) 0.0170(6)
C13 0.0502(8) 0.0530(8) 0.0416(7) 0.0193(6) 0.0173(6) 0.0260(6)
C14 0.0626(9) 0.0571(9) 0.0505(8) 0.0293(7) 0.0255(7) 0.0264(7)
C5 0.0405(7) 0.0804(11) 0.0553(9) 0.0293(8) 0.0058(7) 0.0274(8)
C15 0.0545(9) 0.0536(9) 0.0614(9) 0.0284(7) 0.0282(7) 0.0170(7)
C4 0.0569(9) 0.0763(11) 0.0499(8) 0.0339(8) 0.0126(7) 0.0356(8)
C17 0.0475(9) 0.0992(15) 0.0683(11) 0.0412(10) 0.0187(8) 0.0313(9)

loop_
_atom_type_symbol
_atom_type_description
_atom_type_scat_dispersion_real
_atom_type_scat_dispersion_imag
_atom_type_scat_source
C C 0.0181 0.0091 'International Tables Vol C Tables 4.2.6.8 and 6.1.1.4'
H H 0.0000 0.0000 'International Tables Vol C Tables 4.2.6.8 and 6.1.1.4'
N N 0.0311 0.0180 'International Tables Vol C Tables 4.2.6.8 and 6.1.1.4'
O O 0.0492 0.0322 'International Tables Vol C Tables 4.2.6.8 and 6.1.1.4'
S S 0.3331 0.5567 'International Tables Vol C Tables 4.2.6.8 and 6.1.1.4'

loop_
_geom_angle_atom_site_label_1
_geom_angle_atom_site_label_2
_geom_angle_atom_site_label_3
_geom_angle
O2 S1 O1 118.95(7)
O2 S1 N1 108.86(7)
O1 S1 N1 107.24(7)
O2 S1 C2 108.46(7)
O1 S1 C2 109.16(7)
N1 S1 C2 102.99(6)
C13 O3 C17 117.07(12)
C10 N3 N2 112.44(11)
C8 N2 N3 113.08(10)
C9 N1 S1 114.40(9)
C9 N1 H1 110.6(16)
S1 N1 H1 108.9(16)
N1 C9 C8 112.58(10)
N1 C9 H9A 109.1
C8 C9 H9A 109.1
N1 C9 H9B 109.1
C8 C9 H9B 109.1
H9A C9 H9B 107.8
C3 C2 C7 122.02(12)
C3 C2 S1 118.09(11)
C7 C2 S1 119.87(10)
C6 C7 C2 116.84(12)
C6 C7 C8 120.38(12)
C2 C7 C8 122.78(11)
N2 C8 C7 117.54(11)
N2 C8 C9 123.28(11)
C7 C8 C9 119.17(11)
C16 C11 C12 120.14(13)
C16 C11 C10 119.13(13)
C12 C11 C10 120.71(12)
N3 C10 C11 121.44(12)
N3 C10 H10 119.3
C11 C10 H10 119.3
C2 C3 C4 119.70(14)
C2 C3 H3 120.2
C4 C3 H3 120.2
C15 C16 C11 119.67(14)
C15 C16 H16 120.2
C11 C16 H16 120.2
C13 C12 C11 119.42(13)
C13 C12 H12 120.3
C11 C12 H12 120.3
C5 C6 C7 121.08(14)
C5 C6 H6 119.5
C7 C6 H6 119.5
O3 C13 C12 124.47(14)
O3 C13 C14 115.14(13)
C12 C13 C14 120.39(14)
C15 C14 C13 119.79(14)
C15 C14 H14 120.1
C13 C14 H14 120.1
C6 C5 C4 121.04(14)
C6 C5 H5 119.5
C4 C5 H5 119.5
C14 C15 C16 120.58(14)
C14 C15 H15 119.7
C16 C15 H15 119.7
C3 C4 C5 119.31(14)
C3 C4 H4 120.3
C5 C4 H4 120.3
O3 C17 H17A 109.5
O3 C17 H17B 109.5
H17A C17 H17B 109.5
O3 C17 H17C 109.5
H17A C17 H17C 109.5
H17B C17 H17C 109.5

loop_
_geom_bond_atom_site_label_1
_geom_bond_atom_site_label_2
_geom_bond_distance
S1 O2 1.4260(11)
S1 O1 1.4297(11)
S1 N1 1.6213(12)
S1 C2 1.7671(13)
O3 C13 1.3644(18)
O3 C17 1.419(2)
N3 C10 1.2730(17)
N3 N2 1.4041(14)
N2 C8 1.2865(17)
N1 C9 1.4697(18)
N1 H1 0.87(2)
C9 C8 1.5155(16)
C9 H9A 0.9700
C9 H9B 0.9700
C2 C3 1.3850(18)
C2 C7 1.4046(18)
C7 C6 1.4019(18)
C7 C8 1.4827(16)
C11 C16 1.390(2)
C11 C12 1.4002(19)
C11 C10 1.4592(18)
C10 H10 0.9300
C3 C4 1.385(2)
C3 H3 0.9300
C16 C15 1.383(2)
C16 H16 0.9300
C12 C13 1.3797(19)
C12 H12 0.9300
C6 C5 1.378(2)
C6 H6 0.9300
C13 C14 1.394(2)
C14 C15 1.380(2)
C14 H14 0.9300
C5 C4 1.384(2)
C5 H5 0.9300
C15 H15 0.9300
C4 H4 0.9300
C17 H17A 0.9600
C17 H17B 0.9600
C17 H17C 0.9600

loop_
_geom_torsion_atom_site_label_1
_geom_torsion_atom_site_label_2
_geom_torsion_atom_site_label_3
_geom_torsion_atom_site_label_4
_geom_torsion
C10 N3 N2 C8 -172.19(12)
O2 S1 N1 C9 -61.39(11)
O1 S1 N1 C9 168.69(9)
C2 S1 N1 C9 53.58(10)
S1 N1 C9 C8 -62.17(14)
O2 S1 C2 C3 -88.60(13)
O1 S1 C2 C3 42.41(13)
N1 S1 C2 C3 156.14(12)
O2 S1 C2 C7 92.92(12)
O1 S1 C2 C7 -136.06(11)
N1 S1 C2 C7 -22.34(12)
C3 C2 C7 C6 0.6(2)
S1 C2 C7 C6 178.99(11)
C3 C2 C7 C8 -179.52(12)
S1 C2 C7 C8 -1.11(18)
N3 N2 C8 C7 179.59(10)
N3 N2 C8 C9 -0.89(18)
C6 C7 C8 N2 -2.84(19)
C2 C7 C8 N2 177.26(12)
C6 C7 C8 C9 177.62(13)
C2 C7 C8 C9 -2.29(19)
N1 C9 C8 N2 -146.20(13)
N1 C9 C8 C7 33.32(17)
N2 N3 C10 C11 -177.52(11)
C16 C11 C10 N3 165.53(14)
C12 C11 C10 N3 -13.1(2)
C7 C2 C3 C4 -0.1(2)
S1 C2 C3 C4 -178.53(13)
C12 C11 C16 C15 -0.3(2)
C10 C11 C16 C15 -178.98(14)
C16 C11 C12 C13 0.8(2)
C10 C11 C12 C13 179.45(13)
C2 C7 C6 C5 -1.0(2)
C8 C7 C6 C5 179.04(15)
C17 O3 C13 C12 -5.8(3)
C17 O3 C13 C14 174.35(17)
C11 C12 C13 O3 179.66(14)
C11 C12 C13 C14 -0.5(2)
O3 C13 C14 C15 179.53(15)
C12 C13 C14 C15 -0.3(3)
C7 C6 C5 C4 1.1(3)
C13 C14 C15 C16 0.8(3)
C11 C16 C15 C14 -0.5(3)
C2 C3 C4 C5 0.1(3)
C6 C5 C4 C3 -0.5(3)
